data_4311058
loop_
_publ_author_name
'Suman Mukhopadhyay'
'Pabitra Baran Chatterjee'
'Debdas Mandal'
'Golam Mostafa'
'Andrea Caneschi'
'Joris van Slageren'
'Timothy J. R. Weakley'
'Muktimoy Chaudhury'

_publ_contact_author_address
;Department of Chemistry,
University of Oregon,
Eugene, OR 97403-1253
USA
;
_publ_contact_author_email tweakley@oregon.uoregon.edu
_publ_contact_author_fax 01(541)3464643
_publ_contact_author_name 'Dr Timothy J. R. Weakley'
_publ_contact_author_phone 01(541)3464620
_publ_section_title
;
 Honeycomb Nets with Interpenetrating Frameworks Involving
 Iminodiacetato-Copper(II) Blocks and Bipyridine Spacers: Syntheses,
 Characterization, and Magnetic Studies
;
_journal_name_full 'Inorganic Chemistry'
_journal_page_first 3413
_journal_page_last 3420
_journal_paper_doi 10.1021/ic035422z
_journal_volume 43
_journal_year 2004
_chemical_formula_moiety 'C18 H22 Cu2 N4 O10 '
_chemical_formula_structural '(Cu (C4 H5 N O4))2 (C10 H8 N2) (H2 O)2'
_chemical_formula_sum 'C18 H22 Cu2 N4 O10'
_chemical_formula_weight 581.48
_space_group_IT_number 14
_symmetry_cell_setting monoclinic
_symmetry_Int_Tables_number 14
_symmetry_space_group_name_Hall '-P 2yab'
_symmetry_space_group_name_H-M 'P 1 21/a 1'
_audit_creation_date 2001-10-03
_audit_creation_method 'by teXsan v1.7'
_cell_angle_alpha 90
_cell_angle_beta 98.31(1)
_cell_angle_gamma 90
_cell_formula_units_Z 2
_cell_length_a 10.1887(8)
_cell_length_b 8.0008(11)
_cell_length_c 11.6684(9)
_cell_measurement_reflns_used 25
_cell_measurement_temperature 296
_cell_measurement_theta_max 14.9
_cell_measurement_theta_min 13.3
_cell_volume 941.19(17)
_computing_cell_refinement 'CAD4/PC (Enraf-Nonius, 1993)'
_computing_data_collection 'CAD4/PC (Enraf-Nonius, 1993)'
_computing_data_reduction 'TEXSAN (Molecular Structure Corp., 1997)'
_computing_publication_material 'TEXSAN (Molecular Structure Corp., 1997)'
_computing_structure_refinement 'TEXSAN (Molecular Structure Corp., 1997)'
_computing_structure_solution 'TEXSAN (Molecular Structure Corp., 1997)'
_diffrn_ambient_temperature 296
_diffrn_measurement_device_type 'Nonius CAD-4 serial diffractometer'
_diffrn_measurement_method \w-2\q
_diffrn_orient_matrix_UB_11 -0.06418
_diffrn_orient_matrix_UB_12 0.08811
_diffrn_orient_matrix_UB_13 0.01674
_diffrn_orient_matrix_UB_21 -0.05797
_diffrn_orient_matrix_UB_22 -0.08788
_diffrn_orient_matrix_UB_23 0.02743
_diffrn_orient_matrix_UB_31 0.04856
_diffrn_orient_matrix_UB_32 0.01161
_diffrn_orient_matrix_UB_33 0.08043
_diffrn_radiation_detector 'scintillation counter'
_diffrn_radiation_monochromator graphite
_diffrn_radiation_source 'sealed X-ray tube'
_diffrn_radiation_type 'Mo K\a'
_diffrn_radiation_wavelength 0.71073
_diffrn_reflns_av_R_equivalents 0.012
_diffrn_reflns_av_sigmaI/netI 0.040
_diffrn_reflns_limit_h_max 13
_diffrn_reflns_limit_h_min 0
_diffrn_reflns_limit_k_max 10
_diffrn_reflns_limit_k_min 0
_diffrn_reflns_limit_l_max 14
_diffrn_reflns_limit_l_min -15
_diffrn_reflns_number 2451
_diffrn_reflns_reduction_process 'Lp corrections applied'
_diffrn_reflns_theta_max 27.5
_diffrn_reflns_theta_min 1.8
_diffrn_standards_decay_% 0.00
_diffrn_standards_interval_count 300
_diffrn_standards_number 3
_exptl_absorpt_coefficient_mu 2.33
_exptl_absorpt_correction_T_max 1.000
_exptl_absorpt_correction_T_min 0.789
_exptl_absorpt_correction_type psi-scan
_exptl_absorpt_process_details 'North,Phillips & Matthews, 1968'
_exptl_crystal_colour blue
_exptl_crystal_density_diffrn 2.052
_exptl_crystal_density_meas ?
_exptl_crystal_description plate
_exptl_crystal_F_000 581.5
_exptl_crystal_size_max 0.43
_exptl_crystal_size_mid 0.19
_exptl_crystal_size_min 0.04
_refine_diff_density_max 0.55
_refine_diff_density_min -0.40
_refine_ls_abs_structure_details 'not applicable'
_refine_ls_extinction_coef 0.0000
_refine_ls_extinction_method none
_refine_ls_goodness_of_fit_all 1.49
_refine_ls_goodness_of_fit_ref 1.52
_refine_ls_hydrogen_treatment refall
_refine_ls_matrix_type full
_refine_ls_number_constraints 0
_refine_ls_number_parameters 181
_refine_ls_number_reflns 2164
_refine_ls_number_restraints 0
_refine_ls_R_factor_all 0.042
_refine_ls_R_factor_gt 0.028
_refine_ls_shift/su_max 0.012
_refine_ls_shift/su_mean 0.0020
_refine_ls_structure_factor_coef Fsqd
_refine_ls_weighting_details 'w = 4F~o~^2^/[\s^2^(I) + (0.020I)^2^]'
_refine_ls_weighting_scheme calc
_refine_ls_wR_factor_all 0.067
_refine_ls_wR_factor_ref 0.033
_reflns_number_gt 1848
_reflns_number_total 2164
_reflns_threshold_expression I>1.00\s(I)
_cod_data_source_file ic035422zsi20031211_100815_2.cif
_cod_data_source_block Compound2
_cod_depositor_comments
;
The following automatic conversions were performed:

'_exptl_absorpt_correction_type' tag value 'psi-scans' was replaced
with 'psi-scan' value.

Automatic conversion script
Id: cif_fix_values 1646 2011-03-28 12:23:43Z adriana 
;
_cod_original_cell_volume 941.2(2)
_cod_original_sg_symbol_H-M 'P 21/a '
_cod_original_formula_sum 'C18 H22 Cu2 N4 O10 '
_cod_database_code 4311058

loop_
_symmetry_equiv_pos_as_xyz
'   +x,   +y,   +z'
'1/2-x,1/2+y,   -z'
'   -x,   -y,   -z'
'1/2+x,1/2-y,   +z'

loop_
_atom_site_label
_atom_site_fract_x
_atom_site_fract_y
_atom_site_fract_z
_atom_site_U_iso_or_equiv
_atom_site_occupancy
_atom_site_refinement_flags
_atom_site_adp_type
_atom_site_calc_flag
_atom_site_calc_attached_atom
Cu 0.55602(3) 0.56799(3) 0.77665(2) 0.02350(8) 1.000 . Uani d ?
O(1) 0.4108(2) 0.6852(2) 0.6827(1) 0.0290(4) 1.000 . Uani d ?
O(2) 0.2512(2) 0.8668(3) 0.7020(2) 0.0363(5) 1.000 . Uani d ?
O(3) 0.6512(2) 0.4611(2) 0.9153(1) 0.0274(4) 1.000 . Uani d ?
O(4) 0.7029(2) 0.4942(3) 1.1059(2) 0.0383(5) 1.000 . Uani d ?
N(1) 0.5641(2) 0.7717(2) 0.8766(2) 0.0225(5) 1.000 . Uani d ?
N(2) 0.5340(2) 0.3601(2) 0.6806(2) 0.0242(5) 1.000 . Uani d ?
C(1) 0.4383(3) 0.8638(3) 0.8480(2) 0.0307(7) 1.000 . Uani d ?
C(2) 0.3594(2) 0.8019(3) 0.7357(2) 0.0239(6) 1.000 . Uani d ?
C(3) 0.5996(3) 0.7213(3) 0.9987(2) 0.0260(6) 1.000 . Uani d ?
C(4) 0.6567(2) 0.5459(3) 1.0090(2) 0.0249(6) 1.000 . Uani d ?
C(5) 0.4384(3) 0.3475(3) 0.5892(2) 0.0336(7) 1.000 . Uani d ?
C(6) 0.4215(3) 0.2089(4) 0.5196(2) 0.0355(7) 1.000 . Uani d ?
C(7) 0.5066(2) 0.0746(3) 0.5386(2) 0.0218(5) 1.000 . Uani d ?
C(8) 0.6049(3) 0.0871(3) 0.6342(2) 0.0324(7) 1.000 . Uani d ?
C(9) 0.6154(3) 0.2294(3) 0.7015(2) 0.0356(7) 1.000 . Uani d ?
H(1) 0.624(3) 0.823(3) 0.864(2) 0.027(8) 1.000 . Uiso d ?
H(2) 0.382(3) 0.849(4) 0.910(3) 0.047(9) 1.000 . Uiso d ?
H(3) 0.453(3) 0.977(5) 0.842(3) 0.055(10) 1.000 . Uiso d ?
H(4) 0.519(3) 0.720(4) 1.036(3) 0.039(8) 1.000 . Uiso d ?
H(5) 0.660(3) 0.796(4) 1.036(2) 0.033(7) 1.000 . Uiso d ?
H(6) 0.380(3) 0.439(4) 0.576(3) 0.038(8) 1.000 . Uiso d ?
H(7) 0.360(3) 0.212(4) 0.466(3) 0.041(8) 1.000 . Uiso d ?
H(8) 0.661(3) 0.004(4) 0.652(2) 0.030(7) 1.000 . Uiso d ?
H(9) 0.678(3) 0.243(4) 0.755(3) 0.054(10) 1.000 . Uiso d ?

loop_
_atom_site_aniso_label
_atom_site_aniso_U_11
_atom_site_aniso_U_22
_atom_site_aniso_U_33
_atom_site_aniso_U_12
_atom_site_aniso_U_13
_atom_site_aniso_U_23
Cu 0.0261(2) 0.0202(2) 0.0226(2) 0.0029(1) -0.00201(10) -0.0043(1)
O(1) 0.0317(9) 0.0297(9) 0.0242(8) 0.0068(7) -0.0009(7) -0.0055(7)
O(2) 0.0261(9) 0.048(1) 0.0324(10) 0.0130(8) -0.0049(8) -0.0053(9)
O(3) 0.0313(9) 0.0242(8) 0.0255(8) 0.0056(7) -0.0003(7) -0.0024(7)
O(4) 0.049(1) 0.0372(10) 0.0260(9) 0.0090(9) -0.0048(8) 0.0010(8)
N(1) 0.0183(9) 0.0217(10) 0.0267(10) -0.0013(8) 0.0002(8) -0.0028(8)
N(2) 0.0251(10) 0.0223(9) 0.0239(10) 0.0019(8) -0.0013(8) -0.0047(8)
C(1) 0.027(1) 0.027(1) 0.036(1) 0.0065(10) -0.005(1) -0.010(1)
C(2) 0.024(1) 0.023(1) 0.025(1) -0.0002(9) 0.0017(9) -0.0005(9)
C(3) 0.028(1) 0.024(1) 0.025(1) -0.0035(10) -0.0001(10) -0.0047(10)
C(4) 0.0195(10) 0.026(1) 0.029(1) -0.0027(9) 0.0012(9) 0.0005(10)
C(5) 0.034(1) 0.029(1) 0.035(1) 0.010(1) -0.008(1) -0.006(1)
C(6) 0.036(1) 0.035(1) 0.029(1) 0.009(1) -0.014(1) -0.009(1)
C(7) 0.024(1) 0.021(1) 0.0196(10) -0.0002(9) 0.0019(9) -0.0033(9)
C(8) 0.035(1) 0.025(1) 0.033(1) 0.009(1) -0.010(1) -0.0052(10)
C(9) 0.038(1) 0.033(1) 0.032(1) 0.007(1) -0.012(1) -0.011(1)

loop_
_atom_type_symbol
_atom_type_oxidation_number
_atom_type_number_in_cell
_atom_type_scat_dispersion_real
_atom_type_scat_dispersion_imag
_atom_type_scat_source
C 0 36 0.002 0.002
;International Tables for Crystallography
(1992, Vol. C, Tables 4.2.6.8 and 6.1.1.1)
;
H 0 44 0.000 0.000
;International Tables for Crystallography
(1992, Vol. C, Table 6.1.1.2)
;
Cu 0 4 0.263 1.266
;International Tables for Crystallography
(1992, Vol. C, Tables 4.2.6.8 and 6.1.1.1)
;
N 0 8 0.004 0.003
;International Tables for Crystallography
(1992, Vol. C, Tables 4.2.6.8 and 6.1.1.1)
;
O 0 20 0.008 0.006
;International Tables for Crystallography
(1992, Vol. C, Tables 4.2.6.8 and 6.1.1.1)
;

loop_
_geom_angle_atom_site_label_1
_geom_angle_atom_site_label_2
_geom_angle_atom_site_label_3
_geom_angle
_geom_angle_site_symmetry_1
_geom_angle_site_symmetry_2
_geom_angle_site_symmetry_3
_geom_angle_publ_flag
O(1) Cu O(2) 107.47(7) . . 4_565 yes
O(1) Cu O(3) 156.81(7) . . . yes
O(1) Cu N(1) 84.25(7) . . . yes
O(1) Cu N(2) 94.03(7) . . . yes
O(2) Cu O(3) 93.38(7) 4_565 . . yes
O(2) Cu N(1) 94.02(8) 4_565 . . yes
O(2) Cu N(2) 90.55(8) 4_565 . . yes
O(3) Cu N(1) 84.27(7) . . . yes
O(3) Cu N(2) 95.85(7) . . . yes
N(1) Cu N(2) 175.41(8) . . . yes
Cu O(1) C(2) 114.3(2) . . . yes
Cu O(2) C(2) 138.1(2) 4_465 . . yes
Cu O(3) C(4) 115.4(1) . . . yes
Cu N(1) C(1) 108.3(1) . . . yes
Cu N(1) C(3) 109.0(2) . . . yes
Cu N(1) H(1) 107.3(20) . . . no
C(1) N(1) C(3) 116.1(2) . . . yes
C(1) N(1) H(1) 112.1(20) . . . no
C(3) N(1) H(1) 103.7(20) . . . no
Cu N(2) C(5) 121.2(2) . . . yes
Cu N(2) C(9) 122.2(2) . . . yes
C(5) N(2) C(9) 116.6(2) . . . yes
N(1) C(1) C(2) 111.5(2) . . . yes
N(1) C(1) H(2) 110.5(18) . . . no
N(1) C(1) H(3) 111.0(20) . . . no
C(2) C(1) H(2) 107.5(18) . . . no
C(2) C(1) H(3) 109.3(20) . . . no
H(2) C(1) H(3) 106.8(26) . . . no
O(1) C(2) O(2) 124.5(2) . . . yes
O(1) C(2) C(1) 117.1(2) . . . yes
O(2) C(2) C(1) 118.5(2) . . . yes
N(1) C(3) C(4) 111.5(2) . . . yes
N(1) C(3) H(4) 109.2(17) . . . no
N(1) C(3) H(5) 109.7(17) . . . no
C(4) C(3) H(4) 106.7(17) . . . no
C(4) C(3) H(5) 109.8(17) . . . no
H(4) C(3) H(5) 109.9(23) . . . no
O(3) C(4) O(4) 124.7(2) . . . yes
O(3) C(4) C(3) 117.0(2) . . . yes
O(4) C(4) C(3) 118.3(2) . . . yes
N(2) C(5) C(6) 123.2(2) . . . yes
N(2) C(5) H(6) 115.9(17) . . . no
C(6) C(5) H(6) 120.9(17) . . . no
C(5) C(6) C(7) 120.8(2) . . . yes
C(5) C(6) H(7) 116.4(22) . . . no
C(7) C(6) H(7) 122.8(22) . . . no
C(6) C(7) C(7) 121.8(3) . . 3_656 yes
C(6) C(7) C(8) 115.9(2) . . . yes
C(7) C(7) C(8) 122.3(3) 3_656 . . yes
C(7) C(8) C(9) 120.3(2) . . . yes
C(7) C(8) H(8) 120.4(18) . . . no
C(9) C(8) H(8) 119.3(18) . . . no
N(2) C(9) C(8) 123.2(2) . . . yes
N(2) C(9) H(9) 115.2(24) . . . no
C(8) C(9) H(9) 121.3(23) . . . no

loop_
_geom_bond_atom_site_label_1
_geom_bond_atom_site_label_2
_geom_bond_distance
_geom_bond_site_symmetry_1
_geom_bond_site_symmetry_2
_geom_bond_publ_flag
Cu O(1) 1.950(2) . . yes
Cu O(2) 2.342(2) . 4_565 yes
Cu O(3) 1.959(2) . . yes
Cu N(1) 1.999(2) . . yes
Cu N(2) 2.000(2) . . yes
O(1) C(2) 1.274(3) . . yes
O(2) C(2) 1.230(3) . . yes
O(3) C(4) 1.280(3) . . yes
O(4) C(4) 1.232(3) . . yes
N(1) C(1) 1.474(3) . . yes
N(1) C(3) 1.474(3) . . yes
N(1) H(1) 0.77(3) . . no
N(2) C(5) 1.340(3) . . yes
N(2) C(9) 1.335(3) . . yes
C(1) C(2) 1.518(3) . . yes
C(1) H(2) 0.99(3) . . no
C(1) H(3) 0.92(4) . . no
C(3) C(4) 1.518(3) . . yes
C(3) H(4) 0.98(3) . . no
C(3) H(5) 0.93(3) . . no
C(5) C(6) 1.371(4) . . yes
C(5) H(6) 0.94(3) . . no
C(6) C(7) 1.379(3) . . yes
C(6) H(7) 0.82(3) . . no
C(7) C(7) 1.490(4) . 3_656 yes
C(7) C(8) 1.391(3) . . yes
C(8) C(9) 1.378(3) . . yes
C(8) H(8) 0.88(3) . . no
C(9) H(9) 0.84(3) . . no

loop_
_geom_contact_atom_site_label_1
_geom_contact_atom_site_label_2
_geom_contact_distance
_geom_contact_site_symmetry_1
_geom_contact_site_symmetry_2
_geom_contact_publ_flag
Cu O(4) 3.182(2) . 3_667 no
O(1) O(4) 3.211(3) . 3_667 no
O(1) C(6) 3.221(4) . 3_666 no
O(1) C(7) 3.420(3) . 3_666 no
O(2) N(2) 3.095(3) . 4_465 no
O(2) O(3) 3.141(3) . 4_465 no
O(2) C(6) 3.172(3) . 2_556 no
O(2) N(1) 3.184(3) . 4_465 no
O(2) C(9) 3.515(3) . 4_465 no
O(3) C(3) 3.225(3) . 2_647 no
O(3) C(3) 3.225(3) . 3_667 no
O(3) C(4) 3.380(3) . 3_667 no
O(3) O(4) 3.598(3) . 3_667 no
O(4) N(1) 2.951(3) . 2_647 no
O(4) C(2) 3.125(3) . 3_667 no
O(4) C(1) 3.284(4) . 3_667 no
O(4) C(9) 3.289(3) . 2_657 no
O(4) C(3) 3.319(3) . 2_647 no
O(4) C(8) 3.444(3) . 2_657 no
O(4) N(1) 3.482(3) . 3_667 no
O(4) C(3) 3.588(3) . 3_667 no
C(3) C(4) 3.366(3) . 3_667 no
C(4) C(4) 3.254(5) . 3_667 no
C(5) C(8) 3.551(4) . 4_455 no
C(5) C(5) 3.553(6) . 3_666 no

loop_
_geom_torsion_atom_site_label_1
_geom_torsion_atom_site_label_2
_geom_torsion_atom_site_label_3
_geom_torsion_atom_site_label_4
_geom_torsion_site_symmetry_1
_geom_torsion_site_symmetry_2
_geom_torsion_site_symmetry_3
_geom_torsion_site_symmetry_4
_geom_torsion
_geom_torsion_publ_flag
Cu O(1) C(2) O(2) . . . . -163.9(2) no
Cu O(1) C(2) C(1) . . . . 16.1(3) no
Cu O(3) C(4) O(4) . . . . 174.0(2) no
Cu O(3) C(4) C(3) . . . . -4.8(3) no
Cu N(1) C(1) C(2) . . . . -13.9(3) no
Cu N(1) C(3) C(4) . . . . 16.4(2) no
Cu N(2) C(5) C(6) . . . . 178.6(2) no
Cu N(2) C(9) C(8) . . . . -177.7(2) no
O(1) Cu O(3) C(4) . . . . -49.0(3) no
O(1) Cu N(1) C(1) . . . . 17.5(2) no
O(1) Cu N(1) C(3) . . . . 144.6(2) no
O(1) Cu N(2) C(5) . . . . -1.2(2) no
O(1) Cu N(2) C(9) . . . . 176.7(2) no
O(1) C(2) C(1) N(1) . . . . -0.8(3) no
O(2) C(2) C(1) N(1) . . . . 179.2(2) no
O(3) Cu O(1) C(2) . . . . 41.2(3) no
O(3) Cu N(1) C(1) . . . . -142.3(2) no
O(3) Cu N(1) C(3) . . . . -15.2(2) no
O(3) Cu N(2) C(5) . . . . 157.8(2) no
O(3) Cu N(2) C(9) . . . . -24.3(2) no
O(3) C(4) C(3) N(1) . . . . -8.3(3) no
O(4) C(4) C(3) N(1) . . . . 172.9(2) no
N(1) Cu O(1) C(2) . . . . -19.5(2) no
N(1) Cu O(3) C(4) . . . . 11.6(2) no
N(1) Cu N(2) C(5) . . . . 66.7(11) no
N(1) Cu N(2) C(9) . . . . -115.5(10) no
N(2) Cu O(1) C(2) . . . . 156.2(2) no
N(2) Cu O(3) C(4) . . . . -163.8(2) no
N(2) Cu N(1) C(1) . . . . -50.7(11) no
N(2) Cu N(1) C(3) . . . . 76.5(10) no
N(2) C(5) C(6) C(7) . . . . -2.1(5) no
N(2) C(9) C(8) C(7) . . . . 0.5(5) no
C(1) N(1) C(3) C(4) . . . . 139.0(2) no
C(2) C(1) N(1) C(3) . . . . -136.8(2) no
C(5) N(2) C(9) C(8) . . . . 0.2(4) no
C(5) C(6) C(7) C(7) . . . 3_656 -177.6(3) no
C(5) C(6) C(7) C(8) . . . . 2.6(4) no
C(6) C(5) N(2) C(9) . . . . 0.6(4) no
C(6) C(7) C(7) C(6) . . 3_656 3_656 -180.0000 no
C(6) C(7) C(7) C(8) . . 3_656 3_656 0.2(5) no
C(6) C(7) C(8) C(9) . . . . -1.8(4) no
C(7) C(7) C(8) C(9) . 3_656 3_656 3_656 -178.3(3) no
C(8) C(7) C(7) C(8) . . 3_656 3_656 180.0000 no
